data_1504224
loop_
_publ_author_name
'Webster, Robert'
'Lautens, Mark'

_publ_section_title
;
 Conformational effects in diastereoselective aryne Diels-Alder reactions:
 synthesis of benzo-fused [2.2.1] heterobicycles.
;
_journal_issue 20
_journal_name_full 'Organic letters'
_journal_page_first 4688
_journal_page_last 4691
_journal_paper_doi 10.1021/ol9019869
_journal_volume 11
_journal_year 2009
_chemical_absolute_configuration ad
_chemical_formula_moiety 'C15 H19 N O4 S'
_chemical_formula_sum 'C15 H19 N O4 S'
_chemical_formula_weight 309.37
_chemical_name_systematic
; 
 ? 
;
_space_group_IT_number 19
_symmetry_cell_setting orthorhombic
_symmetry_space_group_name_Hall 'P 2ac 2ab'
_symmetry_space_group_name_H-M 'P 21 21 21'
_atom_sites_solution_hydrogens geom
_atom_sites_solution_primary direct
_atom_sites_solution_secondary difmap
_audit_creation_method SHELXL-97
_cell_angle_alpha 90.00
_cell_angle_beta 90.00
_cell_angle_gamma 90.00
_cell_formula_units_Z 4
_cell_length_a 22.7128(17)
_cell_length_b 8.0293(5)
_cell_length_c 8.0067(5)
_cell_measurement_reflns_used 7017
_cell_measurement_temperature 150(1)
_cell_measurement_theta_max 25.0
_cell_measurement_theta_min 2.7
_cell_volume 1460.16(17)
_computing_cell_refinement 'Denzo-SMN (Otwinowski & Minor, 1997)'
_computing_data_collection 'Collect (Nonius B.V., 1997-2002)'
_computing_data_reduction Denzo-SMN
_computing_molecular_graphics 'PLATON (Spek, 2003)'
_computing_publication_material 'SHELXTL V6.1'
_computing_structure_refinement 'SHELXTL V6.1(Sheldrick, 2001)'
_computing_structure_solution 'SIR-92 (Altomare et al., 1994)'
_diffrn_ambient_temperature 150(2)
_diffrn_detector_area_resol_mean 9
_diffrn_measured_fraction_theta_full 0.998
_diffrn_measured_fraction_theta_max 0.998
_diffrn_measurement_device_type 'Nonius KappaCCD'
_diffrn_measurement_method '\f scans and \w scans with \k offsets'
_diffrn_radiation_monochromator graphite
_diffrn_radiation_source 'fine-focus sealed tube'
_diffrn_radiation_type MoK\a
_diffrn_radiation_wavelength 0.71073
_diffrn_reflns_av_R_equivalents 0.0935
_diffrn_reflns_av_sigmaI/netI 0.1194
_diffrn_reflns_limit_h_max 26
_diffrn_reflns_limit_h_min -27
_diffrn_reflns_limit_k_max 9
_diffrn_reflns_limit_k_min -9
_diffrn_reflns_limit_l_max 9
_diffrn_reflns_limit_l_min -9
_diffrn_reflns_number 7017
_diffrn_reflns_theta_full 25.00
_diffrn_reflns_theta_max 25.00
_diffrn_reflns_theta_min 2.69
_diffrn_standards_number 0
_exptl_absorpt_coefficient_mu 0.237
_exptl_absorpt_correction_T_max 0.988
_exptl_absorpt_correction_T_min 0.838
_exptl_absorpt_correction_type multi-scan
_exptl_absorpt_process_details
;
multi-scan from symmetry-related measurements 
 Sortav (Blessing 1995)
;
_exptl_crystal_colour colourless
_exptl_crystal_density_diffrn 1.407
_exptl_crystal_density_method 'not measured'
_exptl_crystal_description block
_exptl_crystal_F_000 656
_exptl_crystal_size_max 0.14
_exptl_crystal_size_mid 0.10
_exptl_crystal_size_min 0.08
_refine_diff_density_max 0.303
_refine_diff_density_min -0.439
_refine_diff_density_rms 0.077
_refine_ls_abs_structure_details 'Flack H D (1983), Acta Cryst. A39, 876-881'
_refine_ls_abs_structure_Flack -0.26(19)
_refine_ls_extinction_method none
_refine_ls_goodness_of_fit_ref 1.016
_refine_ls_hydrogen_treatment constr
_refine_ls_matrix_type full
_refine_ls_number_parameters 190
_refine_ls_number_reflns 2573
_refine_ls_number_restraints 0
_refine_ls_restrained_S_all 1.016
_refine_ls_R_factor_all 0.1239
_refine_ls_R_factor_gt 0.0591
_refine_ls_shift/su_max 0.000
_refine_ls_shift/su_mean 0.000
_refine_ls_structure_factor_coef Fsqd
_refine_ls_weighting_details 'calc w=1/[\s^2^(Fo^2^)+(0.0752P)^2^] where P=(Fo^2^+2Fc^2^)/3'
_refine_ls_weighting_scheme calc
_refine_ls_wR_factor_gt 0.1251
_refine_ls_wR_factor_ref 0.1596
_reflns_number_gt 1535
_reflns_number_total 2573
_reflns_threshold_expression I>2\s(I)
_cod_data_source_file ol9019869_si_003.cif
_cod_data_source_block k0832
_cod_depositor_comments
;
The following automatic conversions were performed:

'_symmetry_cell_setting' value 'Orthorhombic' changed to
'orthorhombic' according to
/home/saulius/struct/CIF-dictionaries/cif_core.dic dictionary named
'cif_core.dic' version 2.4.2 from 2011-04-26.

Automatic conversion script
Id: cif_fix_values 1715 2011-07-08 13:25:40Z adriana 
;
_cod_database_code 1504224

loop_
_symmetry_equiv_pos_as_xyz
'x, y, z'
'-x+1/2, -y, z+1/2'
'x+1/2, -y+1/2, -z'
'-x, y+1/2, -z+1/2'

loop_
_atom_site_label
_atom_site_type_symbol
_atom_site_fract_x
_atom_site_fract_y
_atom_site_fract_z
_atom_site_U_iso_or_equiv
_atom_site_adp_type
_atom_site_occupancy
_atom_site_symmetry_multiplicity
_atom_site_calc_flag
_atom_site_refinement_flags
S1 S 0.31467(6) 0.56972(15) 0.24956(17) 0.0328(4) Uani 1 1 d .
O1 O 0.30336(18) 0.0381(4) 0.3674(4) 0.0419(11) Uani 1 1 d .
O2 O 0.34120(18) 0.1478(4) 0.0645(5) 0.0408(11) Uani 1 1 d .
O3 O 0.25427(15) 0.5191(4) 0.2627(5) 0.0427(10) Uani 1 1 d .
O4 O 0.34394(19) 0.6232(4) 0.3990(5) 0.0449(11) Uani 1 1 d .
N1 N 0.35383(19) 0.4135(5) 0.1564(5) 0.0288(11) Uani 1 1 d .
C1 C 0.3015(3) 0.0034(7) 0.5334(7) 0.0377(15) Uani 1 1 d .
H1A H 0.2860 -0.0966 0.5791 0.045 Uiso 1 1 calc R
C2 C 0.3242(3) 0.1279(6) 0.6244(7) 0.0426(16) Uani 1 1 d .
H2A H 0.3275 0.1334 0.7425 0.051 Uiso 1 1 calc R
C3 C 0.3423(3) 0.2503(7) 0.5060(7) 0.0382(15) Uani 1 1 d .
H3A H 0.3606 0.3539 0.5303 0.046 Uiso 1 1 calc R
C4 C 0.3286(3) 0.1920(6) 0.3547(7) 0.0318(15) Uani 1 1 d .
C5 C 0.3400(3) 0.2451(6) 0.1819(7) 0.0328(14) Uani 1 1 d .
C6 C 0.3733(3) 0.4608(5) -0.0157(6) 0.0285(13) Uani 1 1 d .
H6A H 0.3441 0.4199 -0.0999 0.034 Uiso 1 1 calc R
C7 C 0.4355(2) 0.4051(6) -0.0643(7) 0.0366(14) Uani 1 1 d .
H7A H 0.4347 0.3263 -0.1593 0.044 Uiso 1 1 calc R
H7B H 0.4561 0.3525 0.0310 0.044 Uiso 1 1 calc R
C8 C 0.4651(3) 0.5725(7) -0.1143(6) 0.0342(14) Uani 1 1 d .
H8A H 0.5090 0.5673 -0.1228 0.041 Uiso 1 1 calc R
C9 C 0.4346(2) 0.6377(7) -0.2707(7) 0.0375(14) Uani 1 1 d .
H9A H 0.4299 0.5483 -0.3548 0.045 Uiso 1 1 calc R
H9B H 0.4571 0.7307 -0.3209 0.045 Uiso 1 1 calc R
C10 C 0.3738(2) 0.6981(6) -0.2066(6) 0.0334(14) Uani 1 1 d .
H10A H 0.3691 0.8196 -0.2224 0.040 Uiso 1 1 calc R
H10B H 0.3413 0.6394 -0.2640 0.040 Uiso 1 1 calc R
C11 C 0.3761(2) 0.6524(6) -0.0193(6) 0.0268(13) Uani 1 1 d .
C12 C 0.3252(3) 0.7176(6) 0.0847(7) 0.0369(14) Uani 1 1 d .
H12A H 0.2892 0.7270 0.0159 0.044 Uiso 1 1 calc R
H12B H 0.3347 0.8287 0.1311 0.044 Uiso 1 1 calc R
C13 C 0.4418(3) 0.6919(6) 0.0239(7) 0.0346(14) Uani 1 1 d .
C15 C 0.4635(3) 0.6469(8) 0.2002(7) 0.0435(16) Uani 1 1 d .
H15A H 0.4464 0.7243 0.2815 0.065 Uiso 1 1 calc R
H15B H 0.5066 0.6550 0.2042 0.065 Uiso 1 1 calc R
H15C H 0.4514 0.5329 0.2274 0.065 Uiso 1 1 calc R
C16 C 0.4578(3) 0.8737(7) -0.0037(7) 0.0451(16) Uani 1 1 d .
H16A H 0.4404 0.9416 0.0853 0.068 Uiso 1 1 calc R
H16B H 0.4425 0.9104 -0.1120 0.068 Uiso 1 1 calc R
H16C H 0.5007 0.8862 -0.0021 0.068 Uiso 1 1 calc R

loop_
_atom_site_aniso_label
_atom_site_aniso_U_11
_atom_site_aniso_U_22
_atom_site_aniso_U_33
_atom_site_aniso_U_23
_atom_site_aniso_U_13
_atom_site_aniso_U_12
S1 0.0429(9) 0.0238(6) 0.0318(8) 0.0002(6) 0.0055(8) 0.0042(6)
O1 0.063(3) 0.031(2) 0.032(2) 0.0028(15) -0.004(2) -0.0061(19)
O2 0.066(3) 0.0237(19) 0.033(2) -0.0024(17) 0.001(2) -0.0021(19)
O3 0.030(2) 0.040(2) 0.058(3) 0.005(2) 0.013(2) 0.0008(16)
O4 0.069(3) 0.034(2) 0.031(2) -0.0034(17) 0.001(2) -0.006(2)
N1 0.038(3) 0.020(2) 0.029(2) -0.0042(18) -0.001(2) 0.003(2)
C1 0.051(4) 0.028(3) 0.034(4) 0.007(3) -0.004(3) 0.001(3)
C2 0.059(5) 0.031(3) 0.037(3) 0.005(3) 0.002(3) 0.011(3)
C3 0.047(4) 0.035(3) 0.033(3) 0.005(3) -0.002(3) 0.000(3)
C4 0.041(4) 0.020(3) 0.034(4) 0.003(2) 0.001(3) 0.001(3)
C5 0.035(4) 0.026(3) 0.038(3) 0.002(2) -0.003(3) 0.000(3)
C6 0.045(4) 0.019(3) 0.021(3) -0.002(2) 0.004(3) -0.002(2)
C7 0.039(4) 0.032(3) 0.038(3) -0.001(3) 0.004(3) -0.001(3)
C8 0.033(3) 0.038(3) 0.031(3) 0.001(3) 0.003(3) -0.008(3)
C9 0.035(3) 0.041(3) 0.037(4) 0.003(3) 0.005(3) -0.006(2)
C10 0.038(4) 0.029(3) 0.033(4) 0.004(2) 0.001(3) -0.001(2)
C11 0.031(3) 0.023(3) 0.027(3) 0.003(2) 0.002(3) 0.000(2)
C12 0.042(4) 0.032(3) 0.036(3) 0.000(2) 0.002(3) 0.004(3)
C13 0.033(4) 0.037(3) 0.034(4) 0.002(3) -0.003(3) -0.004(3)
C15 0.038(4) 0.052(4) 0.041(4) -0.004(3) -0.010(3) -0.009(3)
C16 0.049(4) 0.046(4) 0.039(4) 0.001(3) 0.002(3) -0.013(3)

loop_
_atom_type_symbol
_atom_type_description
_atom_type_scat_dispersion_real
_atom_type_scat_dispersion_imag
_atom_type_scat_source
C C 0.0033 0.0016 'International Tables Vol C Tables 4.2.6.8 and 6.1.1.4'
H H 0.0000 0.0000 'International Tables Vol C Tables 4.2.6.8 and 6.1.1.4'
N N 0.0061 0.0033 'International Tables Vol C Tables 4.2.6.8 and 6.1.1.4'
O O 0.0106 0.0060 'International Tables Vol C Tables 4.2.6.8 and 6.1.1.4'
S S 0.1246 0.1234 'International Tables Vol C Tables 4.2.6.8 and 6.1.1.4'

loop_
_geom_angle_atom_site_label_1
_geom_angle_atom_site_label_2
_geom_angle_atom_site_label_3
_geom_angle
O3 S1 O4 117.8(2)
O3 S1 N1 108.8(2)
O4 S1 N1 110.0(2)
O3 S1 C12 111.7(3)
O4 S1 C12 110.8(2)
N1 S1 C12 95.5(2)
C1 O1 C4 105.8(4)
C5 N1 C6 116.4(4)
C5 N1 S1 121.8(4)
C6 N1 S1 111.7(3)
C2 C1 O1 111.5(5)
C1 C2 C3 105.3(5)
C4 C3 C2 107.1(5)
C3 C4 O1 110.3(5)
C3 C4 C5 135.4(5)
O1 C4 C5 113.9(5)
O2 C5 N1 119.9(5)
O2 C5 C4 122.8(5)
N1 C5 C4 117.1(4)
N1 C6 C7 115.6(4)
N1 C6 C11 106.4(4)
C7 C6 C11 104.4(4)
C6 C7 C8 102.2(4)
C9 C8 C7 108.2(5)
C9 C8 C13 102.6(4)
C7 C8 C13 101.7(4)
C8 C9 C10 103.9(4)
C11 C10 C9 102.6(4)
C12 C11 C6 107.6(4)
C12 C11 C10 115.2(4)
C6 C11 C10 104.7(4)
C12 C11 C13 122.4(4)
C6 C11 C13 103.8(4)
C10 C11 C13 101.4(4)
C11 C12 S1 106.1(3)
C16 C13 C15 106.4(5)
C16 C13 C8 114.0(4)
C15 C13 C8 113.5(5)
C16 C13 C11 113.0(4)
C15 C13 C11 117.4(5)
C8 C13 C11 92.4(4)

loop_
_geom_bond_atom_site_label_1
_geom_bond_atom_site_label_2
_geom_bond_distance
S1 O3 1.435(4)
S1 O4 1.435(4)
S1 N1 1.709(4)
S1 C12 1.791(5)
O1 C1 1.358(6)
O1 C4 1.366(6)
O2 C5 1.223(6)
N1 C5 1.404(7)
N1 C6 1.495(6)
C1 C2 1.341(7)
C2 C3 1.426(7)
C3 C4 1.335(7)
C4 C5 1.471(7)
C6 C7 1.533(8)
C6 C11 1.540(6)
C7 C8 1.555(7)
C8 C9 1.524(8)
C8 C13 1.557(7)
C9 C10 1.550(7)
C10 C11 1.545(7)
C11 C12 1.517(7)
C11 C13 1.566(8)
C13 C16 1.520(7)
C13 C15 1.539(8)
